data_7115495
loop_
_publ_author_name
'Eric C. Keske'
'Brandon D. Moore'
'Olena V. Zenkina'
'Ruiyao Wang'
'Gabriele Schatte'
'Cathleen M. Crudden'

_publ_section_title
;
 Highly selective directed arylation reactions via back-to-back
 dehydrogenative C-H borylation/arylation reactions
;
_journal_name_full Chem.Commun.
_journal_page_first 9883
_journal_paper_doi 10.1039/C4cc02499K
_journal_volume 50
_journal_year 2014
_chemical_formula_moiety 'C19 H24 B N O2'
_chemical_formula_sum 'C19 H24 B N O2'
_chemical_formula_weight 309.20
_space_group_crystal_system monoclinic
_space_group_IT_number 14
_space_group_name_Hall '-P 2ybc'
_space_group_name_H-M_alt 'P 1 21/c 1'
_symmetry_space_group_name_Hall '-P 2ybc'
_symmetry_space_group_name_H-M 'P 1 21/c 1'
_atom_sites_solution_hydrogens geom
_atom_sites_solution_primary direct
_atom_sites_solution_secondary difmap
_audit_creation_method 'manual editing of SHELXL-2013 template'
_cell_angle_alpha 90
_cell_angle_beta 96.075(2)
_cell_angle_gamma 90
_cell_formula_units_Z 4
_cell_length_a 10.0448(9)
_cell_length_b 13.1778(10)
_cell_length_c 13.6491(12)
_cell_measurement_reflns_used 3207
_cell_measurement_temperature 180(2)
_cell_measurement_theta_max 50.353
_cell_measurement_theta_min 5.126
_cell_volume 1796.6(3)
_computing_cell_refinement ' Saint V8.30A and SADABS V2012/1 (Apex2, v2013.10-0; Bruker AXS)'
_computing_data_collection ' APEX2 software package v2013.10-0 (Bruker AXS)'
_computing_data_reduction ' Saint V8.30A and SADABS V2012/1 (Apex2, v2013.10-0; Bruker AXS'
_computing_molecular_graphics ' XP (SHELXTL-NT v6.14, Bruker AXS)'
_computing_structure_refinement 'SHELXL-2013 (Sheldrick, 2012)'
_computing_structure_solution
; SIR-2004 (M. C. Burla, R. Caliandro, M. Camalli, B. Carrozzini, 
  G. L. Cascarano, L. De Caro, C. Giacovazzo, G. Polidori
  and R. Spagna, 2005)
;
_diffrn_ambient_temperature 180(2)
_diffrn_measured_fraction_theta_full 0.999
_diffrn_measured_fraction_theta_max 0.999
_diffrn_measurement_device_type 'Bruker Smart Apex2 CCD (Bruker AXS)'
_diffrn_measurement_method 'CCD rotation images, \f and \w scans'
_diffrn_radiation_monochromator 'horizontal mounted graphite crystal'
_diffrn_radiation_source 'Bruker AXS K780, fine-focus sealed tube'
_diffrn_radiation_type MoK\a
_diffrn_radiation_wavelength 0.71073
_diffrn_reflns_av_R_equivalents 0.0318
_diffrn_reflns_av_unetI/netI 0.0301
_diffrn_reflns_Laue_measured_fraction_full 0.999
_diffrn_reflns_Laue_measured_fraction_max 0.999
_diffrn_reflns_limit_h_max 12
_diffrn_reflns_limit_h_min -12
_diffrn_reflns_limit_k_max 16
_diffrn_reflns_limit_k_min -16
_diffrn_reflns_limit_l_max 16
_diffrn_reflns_limit_l_min -16
_diffrn_reflns_number 12196
_diffrn_reflns_point_group_measured_fraction_full 0.999
_diffrn_reflns_point_group_measured_fraction_max 0.999
_diffrn_reflns_theta_full 25.242
_diffrn_reflns_theta_max 25.681
_diffrn_reflns_theta_min 2.559
_exptl_absorpt_coefficient_mu 0.072
_exptl_absorpt_correction_type multi-scan
_exptl_absorpt_process_details 'SADABS v2012/1 (Apex2, Bruker AXS)'
_exptl_crystal_colour colourless
_exptl_crystal_density_diffrn 1.143
_exptl_crystal_description block
_exptl_crystal_F_000 664
_exptl_crystal_size_max 0.324
_exptl_crystal_size_mid 0.258
_exptl_crystal_size_min 0.188
_exptl_transmission_factor_max 0.7457
_exptl_transmission_factor_min 0.7119
_refine_diff_density_max 0.124
_refine_diff_density_min -0.167
_refine_diff_density_rms 0.028
_refine_ls_extinction_method none
_refine_ls_goodness_of_fit_ref 1.039
_refine_ls_hydrogen_treatment constr
_refine_ls_matrix_type full
_refine_ls_number_parameters 278
_refine_ls_number_reflns 3403
_refine_ls_number_restraints 0
_refine_ls_restrained_S_all 1.039
_refine_ls_R_factor_all 0.0591
_refine_ls_R_factor_gt 0.0391
_refine_ls_shift/su_max 0.000
_refine_ls_shift/su_mean 0.000
_refine_ls_structure_factor_coef Fsqd
_refine_ls_weighting_details
;
 w=1/[\s^2^(Fo^2^)+(0.0476P)^2^+0.2010P]
 where P=(Fo^2^+2Fc^2^)/3
;
_refine_ls_weighting_scheme calc
_refine_ls_wR_factor_gt 0.0942
_refine_ls_wR_factor_ref 0.1066
_reflns_Friedel_coverage 0.000
_reflns_number_gt 2475
_reflns_number_total 3403
_reflns_threshold_expression 'I > 2\s(I)'
_cod_data_source_file c4cc02499k2.cif
_cod_data_source_block ccoz_200a
_cod_database_code 7115495
_shelx_space_group_comment
;
The symmetry employed for this shelxl refinement is uniquely defined
by the following loop, which should always be used as a source of
symmetry information in preference to the above space-group names.
They are only intended as comments.
;
_shelx_estimated_absorpt_t_min 0.977
_shelx_estimated_absorpt_t_max 0.987
_shelxl_version_number 2012-9

loop_
_space_group_symop_operation_xyz
'x, y, z'
'-x, y+1/2, -z+1/2'
'-x, -y, -z'
'x, -y-1/2, z-1/2'

loop_
_atom_site_label
_atom_site_type_symbol
_atom_site_fract_x
_atom_site_fract_y
_atom_site_fract_z
_atom_site_U_iso_or_equiv
_atom_site_adp_type
_atom_site_occupancy
_atom_site_site_symmetry_order
_atom_site_calc_flag
_atom_site_refinement_flags_posn
_atom_site_refinement_flags_adp
_atom_site_refinement_flags_occupancy
_atom_site_disorder_assembly
_atom_site_disorder_group
N1 N 0.87911(11) 0.02290(8) 0.30948(7) 0.0424(3) Uani 1 1 d . . . . .
C1 C 1.00520(13) 0.01585(10) 0.35497(9) 0.0391(3) Uani 1 1 d . . . . .
C2 C 1.08853(15) -0.06289(10) 0.33284(11) 0.0482(4) Uani 1 1 d . . . . .
H2 H 1.1767 -0.0680 0.3653 0.058 Uiso 1 1 calc R U . . .
C3 C 1.04216(18) -0.13362(12) 0.26331(11) 0.0581(4) Uani 1 1 d . . . . .
H3 H 1.0984 -0.1879 0.2475 0.070 Uiso 1 1 calc R U . . .
C4 C 0.91403(18) -0.12559(12) 0.21672(11) 0.0603(4) Uani 1 1 d . . . . .
H4 H 0.8812 -0.1736 0.1681 0.072 Uiso 1 1 calc R U . . .
C5 C 0.83445(17) -0.04675(12) 0.24190(10) 0.0554(4) Uani 1 1 d . . . . .
H5 H 0.7456 -0.0414 0.2107 0.066 Uiso 1 1 calc R U . . .
C6 C 1.03314(13) 0.10065(10) 0.42419(9) 0.0375(3) Uani 1 1 d . . . . .
C7 C 0.92203(14) 0.16415(10) 0.42470(9) 0.0413(3) Uani 1 1 d . . . . .
C8 C 0.93709(15) 0.24918(11) 0.48626(9) 0.0486(4) Uani 1 1 d . . . . .
H8 H 0.8637 0.2944 0.4880 0.058 Uiso 1 1 calc R U . . .
C9 C 1.05574(16) 0.26978(11) 0.54495(9) 0.0493(4) Uani 1 1 d . . . . .
C10 C 1.16262(15) 0.20246(11) 0.54300(10) 0.0482(4) Uani 1 1 d . . . . .
H10 H 1.2439 0.2154 0.5833 0.058 Uiso 1 1 calc R U . . .
C11 C 1.15245(14) 0.11728(10) 0.48355(10) 0.0427(3) Uani 1 1 d . . . . .
H11 H 1.2252 0.0712 0.4832 0.051 Uiso 1 1 calc R U . . .
O1A O 0.7460(17) 0.1844(11) 0.2726(13) 0.0448(13) Uani 0.718 1 d . . P A 1
O2A O 0.6790(2) 0.07313(14) 0.38674(13) 0.0430(5) Uani 0.718 1 d . . P A 1
C12A C 0.6033(2) 0.18320(17) 0.25661(19) 0.0499(5) Uani 0.718 1 d . . P A 1
C13A C 0.5669(8) 0.1308(5) 0.3557(4) 0.0463(9) Uani 0.718 1 d . . P A 1
C14A C 0.5594(2) 0.12066(19) 0.16453(17) 0.0666(7) Uani 0.718 1 d . . P A 1
H14A H 0.5780 0.0487 0.1781 0.100 Uiso 0.718 1 calc R U P A 1
H14B H 0.6087 0.1431 0.1102 0.100 Uiso 0.718 1 calc R U P A 1
H14C H 0.4631 0.1300 0.1462 0.100 Uiso 0.718 1 calc R U P A 1
C15A C 0.5553(3) 0.2924(2) 0.2392(2) 0.0768(8) Uani 0.718 1 d . . P A 1
H15A H 0.4575 0.2948 0.2368 0.115 Uiso 0.718 1 calc R U P A 1
H15B H 0.5826 0.3169 0.1765 0.115 Uiso 0.718 1 calc R U P A 1
H15C H 0.5951 0.3356 0.2930 0.115 Uiso 0.718 1 calc R U P A 1
C16A C 0.4425(4) 0.0644(5) 0.3409(4) 0.0751(14) Uani 0.718 1 d . . P A 1
H16A H 0.4246 0.0352 0.4042 0.113 Uiso 0.718 1 calc R U P A 1
H16B H 0.4569 0.0097 0.2946 0.113 Uiso 0.718 1 calc R U P A 1
H16C H 0.3658 0.1056 0.3144 0.113 Uiso 0.718 1 calc R U P A 1
C17A C 0.5459(3) 0.2108(2) 0.4343(2) 0.0745(8) Uani 0.718 1 d . . P A 1
H17A H 0.5379 0.1771 0.4974 0.112 Uiso 0.718 1 calc R U P A 1
H17B H 0.4639 0.2491 0.4143 0.112 Uiso 0.718 1 calc R U P A 1
H17C H 0.6225 0.2572 0.4414 0.112 Uiso 0.718 1 calc R U P A 1
O1B O 0.733(5) 0.195(3) 0.277(3) 0.0448(13) Uani 0.282 1 d . . P A 2
O2B O 0.6949(5) 0.1050(3) 0.4239(3) 0.0360(10) Uani 0.282 1 d . . P A 2
C12B C 0.5986(5) 0.2216(4) 0.3072(4) 0.0448(13) Uani 0.282 1 d . . P A 2
C13B C 0.557(2) 0.1451(15) 0.3762(14) 0.0463(9) Uani 0.282 1 d . . P A 2
C14B C 0.6128(6) 0.3259(3) 0.3573(4) 0.0532(13) Uani 0.282 1 d . . P A 2
H14D H 0.5239 0.3519 0.3674 0.080 Uiso 0.282 1 calc R U P A 2
H14E H 0.6566 0.3730 0.3153 0.080 Uiso 0.282 1 calc R U P A 2
H14F H 0.6669 0.3194 0.4210 0.080 Uiso 0.282 1 calc R U P A 2
C15B C 0.5045(7) 0.2332(7) 0.2141(5) 0.0715(19) Uani 0.282 1 d . . P A 2
H15D H 0.4147 0.2498 0.2311 0.107 Uiso 0.282 1 calc R U P A 2
H15E H 0.5013 0.1695 0.1768 0.107 Uiso 0.282 1 calc R U P A 2
H15F H 0.5365 0.2878 0.1738 0.107 Uiso 0.282 1 calc R U P A 2
C16B C 0.4924(10) 0.0460(9) 0.3252(9) 0.064(3) Uani 0.282 1 d . . P A 2
H16D H 0.4985 -0.0099 0.3729 0.097 Uiso 0.282 1 calc R U P A 2
H16E H 0.5405 0.0276 0.2689 0.097 Uiso 0.282 1 calc R U P A 2
H16F H 0.3982 0.0590 0.3024 0.097 Uiso 0.282 1 calc R U P A 2
C17B C 0.4815(7) 0.1722(5) 0.4604(5) 0.0583(16) Uani 0.282 1 d . . P A 2
H17D H 0.4575 0.1101 0.4941 0.087 Uiso 0.282 1 calc R U P A 2
H17E H 0.3998 0.2089 0.4359 0.087 Uiso 0.282 1 calc R U P A 2
H17F H 0.5372 0.2153 0.5067 0.087 Uiso 0.282 1 calc R U P A 2
C18 C 1.0710(2) 0.36304(12) 0.60985(12) 0.0693(5) Uani 1 1 d . . . . .
H18A H 1.1097 0.3428 0.6767 0.083 Uiso 1 1 calc R U . . .
H18B H 0.9814 0.3924 0.6154 0.083 Uiso 1 1 calc R U . . .
C19 C 1.1596(2) 0.44337(13) 0.57057(15) 0.0809(6) Uani 1 1 d . . . . .
H19A H 1.1664 0.5018 0.6152 0.121 Uiso 1 1 calc R U . . .
H19B H 1.1207 0.4651 0.5050 0.121 Uiso 1 1 calc R U . . .
H19C H 1.2490 0.4151 0.5660 0.121 Uiso 1 1 calc R U . . .
B1 B 0.79527(16) 0.12217(12) 0.35247(11) 0.0441(4) Uani 1 1 d . . . . .

loop_
_atom_site_aniso_label
_atom_site_aniso_U_11
_atom_site_aniso_U_22
_atom_site_aniso_U_33
_atom_site_aniso_U_23
_atom_site_aniso_U_13
_atom_site_aniso_U_12
N1 0.0462(7) 0.0497(7) 0.0321(5) 0.0057(5) 0.0075(5) -0.0013(5)
C1 0.0426(8) 0.0430(7) 0.0339(7) 0.0062(6) 0.0137(6) -0.0004(6)
C2 0.0486(9) 0.0482(8) 0.0510(8) 0.0002(7) 0.0210(7) 0.0029(7)
C3 0.0711(12) 0.0512(9) 0.0563(9) -0.0065(7) 0.0272(9) -0.0021(8)
C4 0.0807(13) 0.0598(9) 0.0433(8) -0.0108(7) 0.0193(9) -0.0087(9)
C5 0.0605(10) 0.0697(10) 0.0359(7) 0.0010(7) 0.0046(7) -0.0133(8)
C6 0.0391(7) 0.0419(7) 0.0330(6) 0.0061(5) 0.0108(6) 0.0048(6)
C7 0.0457(8) 0.0498(8) 0.0298(6) 0.0079(6) 0.0100(6) 0.0115(6)
C8 0.0577(9) 0.0529(8) 0.0360(7) 0.0045(6) 0.0090(7) 0.0203(7)
C9 0.0657(10) 0.0496(8) 0.0327(7) 0.0014(6) 0.0054(7) 0.0081(7)
C10 0.0506(9) 0.0543(8) 0.0388(7) 0.0041(6) -0.0001(6) -0.0004(7)
C11 0.0389(8) 0.0477(8) 0.0423(7) 0.0068(6) 0.0084(6) 0.0062(6)
O1A 0.050(3) 0.042(3) 0.0405(16) 0.0106(18) -0.0040(18) 0.0021(19)
O2A 0.0397(10) 0.0466(12) 0.0439(12) 0.0087(8) 0.0101(9) 0.0073(9)
C12A 0.0502(14) 0.0461(13) 0.0508(13) 0.0052(11) -0.0076(12) 0.0106(10)
C13A 0.0385(15) 0.042(2) 0.060(3) -0.0079(17) 0.0099(19) 0.0129(14)
C14A 0.0715(16) 0.0678(15) 0.0552(13) -0.0013(11) -0.0177(12) 0.0022(12)
C15A 0.081(2) 0.0554(15) 0.088(2) 0.0092(15) -0.0224(16) 0.0202(14)
C16A 0.050(3) 0.079(3) 0.098(3) -0.003(2) 0.0139(19) -0.0027(18)
C17A 0.076(2) 0.083(2) 0.0659(17) -0.0090(15) 0.0158(15) 0.0328(16)
O1B 0.050(3) 0.042(3) 0.0405(16) 0.0106(18) -0.0040(18) 0.0021(19)
O2B 0.035(2) 0.036(2) 0.036(3) 0.0012(17) -0.001(2) 0.0014(18)
C12B 0.038(3) 0.051(3) 0.044(3) -0.002(3) -0.003(3) 0.010(2)
C13B 0.0385(15) 0.042(2) 0.060(3) -0.0079(17) 0.0099(19) 0.0129(14)
C14B 0.050(3) 0.034(2) 0.076(4) 0.002(2) 0.005(3) 0.001(2)
C15B 0.062(4) 0.092(5) 0.055(4) 0.028(4) -0.015(3) -0.003(4)
C16B 0.070(8) 0.062(5) 0.058(5) 0.002(4) -0.006(5) -0.020(6)
C17B 0.046(4) 0.073(4) 0.058(4) -0.002(3) 0.016(3) 0.006(3)
C18 0.1020(15) 0.0611(10) 0.0438(8) -0.0071(8) 0.0022(9) 0.0132(10)
C19 0.1041(16) 0.0576(10) 0.0774(12) -0.0142(9) -0.0074(11) 0.0046(10)
B1 0.0429(9) 0.0501(9) 0.0398(8) 0.0136(7) 0.0071(7) 0.0066(7)

loop_
_atom_type_symbol
_atom_type_description
_atom_type_scat_dispersion_real
_atom_type_scat_dispersion_imag
_atom_type_scat_source
C C 0.0033 0.0016 'International Tables Vol C Tables 4.2.6.8 and 6.1.1.4'
H H 0.0000 0.0000 'International Tables Vol C Tables 4.2.6.8 and 6.1.1.4'
B B 0.0013 0.0007 'International Tables Vol C Tables 4.2.6.8 and 6.1.1.4'
N N 0.0061 0.0033 'International Tables Vol C Tables 4.2.6.8 and 6.1.1.4'
O O 0.0106 0.0060 'International Tables Vol C Tables 4.2.6.8 and 6.1.1.4'

loop_
_geom_angle_atom_site_label_1
_geom_angle_atom_site_label_2
_geom_angle_atom_site_label_3
_geom_angle
C5 N1 C1 119.74(13)
C5 N1 B1 128.54(12)
C1 N1 B1 111.69(11)
N1 C1 C2 120.58(13)
N1 C1 C6 110.37(11)
C2 C1 C6 129.04(13)
C3 C2 C1 119.29(15)
C3 C2 H2 120.4
C1 C2 H2 120.4
C2 C3 C4 119.85(15)
C2 C3 H3 120.1
C4 C3 H3 120.1
C5 C4 C3 118.78(15)
C5 C4 H4 120.6
C3 C4 H4 120.6
N1 C5 C4 121.76(15)
N1 C5 H5 119.1
C4 C5 H5 119.1
C11 C6 C7 122.87(12)
C11 C6 C1 126.00(12)
C7 C6 C1 111.12(12)
C6 C7 C8 116.59(13)
C6 C7 B1 111.66(12)
C8 C7 B1 131.75(12)
C9 C8 C7 122.27(13)
C9 C8 H8 118.9
C7 C8 H8 118.9
C8 C9 C10 118.63(13)
C8 C9 C18 121.55(14)
C10 C9 C18 119.82(14)
C11 C10 C9 121.22(13)
C11 C10 H10 119.4
C9 C10 H10 119.4
C10 C11 C6 118.38(13)
C10 C11 H11 120.8
C6 C11 H11 120.8
B1 O1A C12A 112.1(12)
C13A O2A B1 108.2(4)
O1A C12A C15A 107.9(6)
O1A C12A C14A 109.3(6)
C15A C12A C14A 108.7(2)
O1A C12A C13A 101.1(8)
C15A C12A C13A 116.3(3)
C14A C12A C13A 113.1(3)
O2A C13A C16A 110.8(5)
O2A C13A C17A 109.3(5)
C16A C13A C17A 108.4(4)
O2A C13A C12A 104.2(4)
C16A C13A C12A 113.3(5)
C17A C13A C12A 110.9(5)
C12A C14A H14A 109.5
C12A C14A H14B 109.5
H14A C14A H14B 109.5
C12A C14A H14C 109.5
H14A C14A H14C 109.5
H14B C14A H14C 109.5
C12A C15A H15A 109.5
C12A C15A H15B 109.5
H15A C15A H15B 109.5
C12A C15A H15C 109.5
H15A C15A H15C 109.5
H15B C15A H15C 109.5
C13A C16A H16A 109.5
C13A C16A H16B 109.5
H16A C16A H16B 109.5
C13A C16A H16C 109.5
H16A C16A H16C 109.5
H16B C16A H16C 109.5
C13A C17A H17A 109.5
C13A C17A H17B 109.5
H17A C17A H17B 109.5
C13A C17A H17C 109.5
H17A C17A H17C 109.5
H17B C17A H17C 109.5
C12B O1B B1 107(3)
B1 O2B C13B 107.8(8)
C13B C12B O1B 109.8(19)
C13B C12B C15B 114.5(10)
O1B C12B C15B 107.1(18)
C13B C12B C14B 110.4(7)
O1B C12B C14B 107.0(18)
C15B C12B C14B 107.7(5)
C12B C13B C17B 122.2(13)
C12B C13B O2B 101.7(14)
C17B C13B O2B 105.2(12)
C12B C13B C16B 114.5(12)
C17B C13B C16B 108.4(15)
O2B C13B C16B 102.1(11)
C12B C14B H14D 109.5
C12B C14B H14E 109.5
H14D C14B H14E 109.5
C12B C14B H14F 109.5
H14D C14B H14F 109.5
H14E C14B H14F 109.5
C12B C15B H15D 109.5
C12B C15B H15E 109.5
H15D C15B H15E 109.5
C12B C15B H15F 109.5
H15D C15B H15F 109.5
H15E C15B H15F 109.5
C13B C16B H16D 109.5
C13B C16B H16E 109.5
H16D C16B H16E 109.5
C13B C16B H16F 109.5
H16D C16B H16F 109.5
H16E C16B H16F 109.5
C13B C17B H17D 109.5
C13B C17B H17E 109.5
H17D C17B H17E 109.5
C13B C17B H17F 109.5
H17D C17B H17F 109.5
H17E C17B H17F 109.5
C9 C18 C19 112.74(14)
C9 C18 H18A 109.0
C19 C18 H18A 109.0
C9 C18 H18B 109.0
C19 C18 H18B 109.0
H18A C18 H18B 107.8
C18 C19 H19A 109.5
C18 C19 H19B 109.5
H19A C19 H19B 109.5
C18 C19 H19C 109.5
H19A C19 H19C 109.5
H19B C19 H19C 109.5
O1A B1 O2A 106.2(8)
O2B B1 O1B 106.5(17)
O1A B1 C7 117.4(8)
O2A B1 C7 124.14(13)
O2B B1 C7 101.29(19)
O1B B1 C7 116.6(19)
O1A B1 N1 109.1(5)
O2A B1 N1 102.35(12)
O2B B1 N1 120.3(2)
O1B B1 N1 116.3(15)
C7 B1 N1 94.98(10)

loop_
_geom_bond_atom_site_label_1
_geom_bond_atom_site_label_2
_geom_bond_distance
N1 C5 1.3442(18)
N1 C1 1.3535(17)
N1 B1 1.694(2)
C1 C2 1.3864(19)
C1 C6 1.4710(18)
C2 C3 1.376(2)
C2 H2 0.9500
C3 C4 1.378(2)
C3 H3 0.9500
C4 C5 1.377(2)
C4 H4 0.9500
C5 H5 0.9500
C6 C11 1.3911(18)
C6 C7 1.3955(18)
C7 C8 1.3991(19)
C7 B1 1.623(2)
C8 C9 1.391(2)
C8 H8 0.9500
C9 C10 1.395(2)
C9 C18 1.513(2)
C10 C11 1.3824(19)
C10 H10 0.9500
C11 H11 0.9500
O1A B1 1.412(16)
O1A C12A 1.427(17)
O2A C13A 1.387(8)
O2A B1 1.455(3)
C12A C15A 1.528(3)
C12A C14A 1.529(3)
C12A C13A 1.595(7)
C13A C16A 1.521(10)
C13A C17A 1.535(5)
C14A H14A 0.9800
C14A H14B 0.9800
C14A H14C 0.9800
C15A H15A 0.9800
C15A H15B 0.9800
C15A H15C 0.9800
C16A H16A 0.9800
C16A H16B 0.9800
C16A H16C 0.9800
C17A H17A 0.9800
C17A H17B 0.9800
C17A H17C 0.9800
O1B C12B 1.49(4)
O1B B1 1.49(4)
O2B B1 1.493(5)
O2B C13B 1.56(2)
C12B C13B 1.47(2)
C12B C15B 1.510(8)
C12B C14B 1.535(8)
C13B C17B 1.488(16)
C13B C16B 1.59(2)
C14B H14D 0.9800
C14B H14E 0.9800
C14B H14F 0.9800
C15B H15D 0.9800
C15B H15E 0.9800
C15B H15F 0.9800
C16B H16D 0.9800
C16B H16E 0.9800
C16B H16F 0.9800
C17B H17D 0.9800
C17B H17E 0.9800
C17B H17F 0.9800
C18 C19 1.517(3)
C18 H18A 0.9900
C18 H18B 0.9900
C19 H19A 0.9800
C19 H19B 0.9800
C19 H19C 0.9800

loop_
_geom_torsion_atom_site_label_1
_geom_torsion_atom_site_label_2
_geom_torsion_atom_site_label_3
_geom_torsion_atom_site_label_4
_geom_torsion
C5 N1 C1 C2 -0.33(18)
B1 N1 C1 C2 177.50(11)
C5 N1 C1 C6 178.93(11)
B1 N1 C1 C6 -3.23(13)
N1 C1 C2 C3 0.58(19)
C6 C1 C2 C3 -178.54(12)
C1 C2 C3 C4 -0.1(2)
C2 C3 C4 C5 -0.6(2)
C1 N1 C5 C4 -0.4(2)
B1 N1 C5 C4 -177.84(12)
C3 C4 C5 N1 0.9(2)
N1 C1 C6 C11 179.80(12)
C2 C1 C6 C11 -1.0(2)
N1 C1 C6 C7 0.63(14)
C2 C1 C6 C7 179.82(13)
C11 C6 C7 C8 2.15(18)
C1 C6 C7 C8 -178.65(11)
C11 C6 C7 B1 -176.84(11)
C1 C6 C7 B1 2.36(14)
C6 C7 C8 C9 -0.55(19)
B1 C7 C8 C9 178.19(13)
C7 C8 C9 C10 -0.8(2)
C7 C8 C9 C18 178.99(13)
C8 C9 C10 C11 0.6(2)
C18 C9 C10 C11 -179.16(13)
C9 C10 C11 C6 0.9(2)
C7 C6 C11 C10 -2.34(19)
C1 C6 C11 C10 178.59(12)
B1 O1A C12A C15A 135.7(7)
B1 O1A C12A C14A -106.2(9)
B1 O1A C12A C13A 13.2(10)
B1 O2A C13A C16A 151.2(3)
B1 O2A C13A C17A -89.5(5)
B1 O2A C13A C12A 29.1(4)
O1A C12A C13A O2A -25.7(7)
C15A C12A C13A O2A -142.3(3)
C14A C12A C13A O2A 90.9(4)
O1A C12A C13A C16A -146.2(7)
C15A C12A C13A C16A 97.3(4)
C14A C12A C13A C16A -29.5(5)
O1A C12A C13A C17A 91.7(7)
C15A C12A C13A C17A -24.9(6)
C14A C12A C13A C17A -151.7(4)
B1 O1B C12B C13B -19(3)
B1 O1B C12B C15B -144(2)
B1 O1B C12B C14B 101(2)
O1B C12B C13B C17B 144(2)
C15B C12B C13B C17B -95.9(17)
C14B C12B C13B C17B 26(2)
O1B C12B C13B O2B 27(2)
C15B C12B C13B O2B 147.5(8)
C14B C12B C13B O2B -90.7(8)
O1B C12B C13B C16B -82(2)
C15B C12B C13B C16B 38.3(15)
C14B C12B C13B C16B 160.1(10)
B1 O2B C13B C12B -25.5(10)
B1 O2B C13B C17B -153.8(10)
B1 O2B C13B C16B 93.0(11)
C8 C9 C18 C19 -106.98(18)
C10 C9 C18 C19 72.78(18)
C12A O1A B1 O2A 3.4(10)
C12A O1A B1 O2B -23.3(11)
C12A O1A B1 O1B -55(20)
C12A O1A B1 C7 -140.5(7)
C12A O1A B1 N1 113.1(8)
C13A O2A B1 O1A -21.6(6)
C13A O2A B1 O2B 87.3(6)
C13A O2A B1 O1B -15.3(16)
C13A O2A B1 C7 119.2(3)
C13A O2A B1 N1 -136.0(2)
C13B O2B B1 O1A 10.8(11)
C13B O2B B1 O2A -69.4(9)
C13B O2B B1 O1B 14.7(19)
C13B O2B B1 C7 137.1(8)
C13B O2B B1 N1 -120.3(8)
C12B O1B B1 O1A 152(23)
C12B O1B B1 O2A 28(3)
C12B O1B B1 O2B 2(3)
C12B O1B B1 C7 -110(2)
C12B O1B B1 N1 139.1(17)
C6 C7 B1 O1A -118.2(6)
C8 C7 B1 O1A 63.0(7)
C6 C7 B1 O2A 104.92(17)
C8 C7 B1 O2A -73.9(2)
C6 C7 B1 O2B 118.6(2)
C8 C7 B1 O2B -60.2(3)
C6 C7 B1 O1B -126.4(17)
C8 C7 B1 O1B 54.9(17)
C6 C7 B1 N1 -3.65(12)
C8 C7 B1 N1 177.56(13)
C5 N1 B1 O1A -57.1(8)
C1 N1 B1 O1A 125.3(8)
C5 N1 B1 O2A 55.13(17)
C1 N1 B1 O2A -122.47(13)
C5 N1 B1 O2B 75.5(3)
C1 N1 B1 O2B -102.1(2)
C5 N1 B1 O1B -55(2)
C1 N1 B1 O1B 127(2)
C5 N1 B1 C7 -178.31(12)
C1 N1 B1 C7 4.10(12)
